data_4329721
loop_
_publ_author_name
'Tibor-Gabor Kocsor'
'Dimitri Matioszek'
'Gabriela Neme\,s'
'Annie Castel'
'Jean Escudi\'e'
'Petronela M. Petrar'
'Nathalie Saffon'
'Ionel Haiduc'

_publ_section_title
;
 Chalcogeno[bis(phosphaalkenyl)] Germanium and Tin Compounds
;
_journal_name_full 'Inorganic Chemistry'
_journal_page_first 7782
_journal_page_last 7787
_journal_paper_doi 10.1021/ic300810q
_journal_volume 51
_journal_year 2012
_chemical_formula_sum 'C83 H124 Cl4 P4 S6 Sn2'
_chemical_formula_weight 1817.24
_chemical_name_systematic
; 
 ? 
;
_space_group_IT_number 2
_symmetry_cell_setting triclinic
_symmetry_space_group_name_Hall '-P 1'
_symmetry_space_group_name_H-M 'P -1'
_atom_sites_solution_hydrogens geom
_atom_sites_solution_primary direct
_atom_sites_solution_secondary difmap
_audit_creation_method SHELXL-97
_cell_angle_alpha 94.8930(10)
_cell_angle_beta 97.332(2)
_cell_angle_gamma 110.1260(10)
_cell_formula_units_Z 1
_cell_length_a 12.4775(4)
_cell_length_b 13.8395(4)
_cell_length_c 14.3456(4)
_cell_measurement_reflns_used 9162
_cell_measurement_temperature 193(2)
_cell_measurement_theta_max 30.62
_cell_measurement_theta_min 3.98
_cell_volume 2284.64(12)
_computing_cell_refinement 'Bruker SAINT'
_computing_data_collection 'Bruker APEX2'
_computing_data_reduction 'Bruker SAINT'
_computing_molecular_graphics 'Bruker SHELXTL'
_computing_publication_material 'Bruker SHELXTL'
_computing_structure_refinement 'SHELXL-97 (Sheldrick, 2008)'
_computing_structure_solution 'SHELXS-97 (Sheldrick, 2008)'
_diffrn_ambient_temperature 193(2)
_diffrn_measured_fraction_theta_full 0.992
_diffrn_measured_fraction_theta_max 0.992
_diffrn_measurement_device_type 'Bruker kappa APEX-II CCD Quazar'
_diffrn_measurement_method 'phi and omega scans'
_diffrn_radiation_monochromator graphite
_diffrn_radiation_source 'fine-focus sealed tube'
_diffrn_radiation_type MoK\a
_diffrn_radiation_wavelength 0.71073
_diffrn_reflns_av_R_equivalents 0.0169
_diffrn_reflns_av_sigmaI/netI 0.0172
_diffrn_reflns_limit_h_max 16
_diffrn_reflns_limit_h_min -16
_diffrn_reflns_limit_k_max 18
_diffrn_reflns_limit_k_min -18
_diffrn_reflns_limit_l_max 19
_diffrn_reflns_limit_l_min -19
_diffrn_reflns_number 36008
_diffrn_reflns_theta_full 28.28
_diffrn_reflns_theta_max 28.28
_diffrn_reflns_theta_min 5.10
_exptl_absorpt_coefficient_mu 0.910
_exptl_absorpt_correction_T_max 0.7353
_exptl_absorpt_correction_T_min 0.6589
_exptl_absorpt_correction_type multi-scan
_exptl_absorpt_process_details 'SADABS (Bruker-AXS)'
_exptl_crystal_colour yellow
_exptl_crystal_density_diffrn 1.321
_exptl_crystal_description block
_exptl_crystal_F_000 946
_exptl_crystal_size_max 0.50
_exptl_crystal_size_mid 0.38
_exptl_crystal_size_min 0.36
_refine_diff_density_max 0.888
_refine_diff_density_min -0.431
_refine_diff_density_rms 0.057
_refine_ls_extinction_method none
_refine_ls_goodness_of_fit_ref 1.049
_refine_ls_hydrogen_treatment constr
_refine_ls_matrix_type full
_refine_ls_number_parameters 546
_refine_ls_number_reflns 11261
_refine_ls_number_restraints 141
_refine_ls_restrained_S_all 1.064
_refine_ls_R_factor_all 0.0268
_refine_ls_R_factor_gt 0.0240
_refine_ls_shift/su_max 0.003
_refine_ls_shift/su_mean 0.000
_refine_ls_structure_factor_coef Fsqd
_refine_ls_weighting_details 'calc w=1/[\s^2^(Fo^2^)+(0.0283P)^2^+1.5513P] where P=(Fo^2^+2Fc^2^)/3'
_refine_ls_weighting_scheme calc
_refine_ls_wR_factor_gt 0.0610
_refine_ls_wR_factor_ref 0.0636
_reflns_number_gt 10477
_reflns_number_total 11261
_reflns_threshold_expression >2sigma(I)
_cod_data_source_file ic300810q_si_001_2.cif
_cod_data_source_block 3
_cod_database_code 4329721

loop_
_symmetry_equiv_pos_as_xyz
'x, y, z'
'-x, -y, -z'

loop_
_atom_site_label
_atom_site_type_symbol
_atom_site_fract_x
_atom_site_fract_y
_atom_site_fract_z
_atom_site_U_iso_or_equiv
_atom_site_adp_type
_atom_site_occupancy
_atom_site_symmetry_multiplicity
_atom_site_calc_flag
_atom_site_refinement_flags
_atom_site_disorder_assembly
_atom_site_disorder_group
Sn1 Sn 0.581733(9) 0.605115(7) 0.570095(7) 0.02072(4) Uani 1 1 d . . .
S1 S 0.38126(3) 0.49606(3) 0.55958(3) 0.02604(8) Uani 1 1 d . . .
C1 C 0.59475(14) 0.75411(12) 0.53148(12) 0.0265(3) Uani 1 1 d . . .
Cl1 Cl 0.47768(4) 0.77239(4) 0.46786(4) 0.03928(10) Uani 1 1 d . . .
P1 P 0.72666(4) 0.84240(3) 0.54984(3) 0.02537(8) Uani 1 1 d . . .
S2 S 0.85161(4) 0.80066(4) 0.59969(4) 0.04004(11) Uani 1 1 d . . .
C2 C 0.68401(14) 0.59287(12) 0.69724(11) 0.0245(3) Uani 1 1 d . . .
Cl2 Cl 0.79547(4) 0.54786(4) 0.69015(3) 0.03549(9) Uani 1 1 d . . .
P2 P 0.64474(4) 0.62304(3) 0.79809(3) 0.02602(8) Uani 1 1 d . . .
S3 S 0.52876(5) 0.68693(4) 0.78967(4) 0.04141(11) Uani 1 1 d . . .
C3 C 0.75060(15) 0.96966(12) 0.51597(12) 0.0261(3) Uani 1 1 d . . .
C4 C 0.74088(15) 1.04911(12) 0.58097(12) 0.0271(3) Uani 1 1 d . . .
C5 C 0.77051(16) 1.14843(13) 0.55452(13) 0.0307(3) Uani 1 1 d . . .
H5 H 0.7648 1.2023 0.5970 0.037 Uiso 1 1 calc R . .
C6 C 0.80762(15) 1.17269(13) 0.46992(14) 0.0312(4) Uani 1 1 d . . .
C7 C 0.81595(17) 1.09360(14) 0.40912(13) 0.0339(4) Uani 1 1 d . . .
H7 H 0.8420 1.1098 0.3510 0.041 Uiso 1 1 calc R . .
C8 C 0.78838(16) 0.99137(13) 0.42798(12) 0.0296(3) Uani 1 1 d . A .
C9 C 0.6984(2) 1.03539(14) 0.67793(14) 0.0373(4) Uani 1 1 d . . .
C10 C 0.5676(2) 0.9728(2) 0.6620(2) 0.0603(7) Uani 1 1 d . . .
H10A H 0.5531 0.9004 0.6371 0.090 Uiso 1 1 calc R . .
H10B H 0.5273 1.0028 0.6163 0.090 Uiso 1 1 calc R . .
H10C H 0.5389 0.9753 0.7223 0.090 Uiso 1 1 calc R . .
C11 C 0.7630(3) 0.9825(2) 0.74124(16) 0.0568(6) Uani 1 1 d . . .
H11A H 0.8465 1.0159 0.7429 0.085 Uiso 1 1 calc R . .
H11B H 0.7383 0.9088 0.7157 0.085 Uiso 1 1 calc R . .
H11C H 0.7455 0.9889 0.8057 0.085 Uiso 1 1 calc R . .
C12 C 0.7144(4) 1.13933(19) 0.73480(19) 0.0748(10) Uani 1 1 d . . .
H12A H 0.6864 1.1272 0.7951 0.112 Uiso 1 1 calc R . .
H12B H 0.6704 1.1743 0.6984 0.112 Uiso 1 1 calc R . .
H12C H 0.7967 1.1832 0.7474 0.112 Uiso 1 1 calc R . .
C13 C 0.83264(18) 1.28205(15) 0.44109(16) 0.0404(4) Uani 1 1 d . . .
C14 C 0.8360(2) 1.36202(15) 0.52185(19) 0.0487(5) Uani 1 1 d . . .
H14A H 0.8950 1.3651 0.5753 0.073 Uiso 1 1 calc R . .
H14B H 0.7601 1.3422 0.5421 0.073 Uiso 1 1 calc R . .
H14C H 0.8549 1.4303 0.5003 0.073 Uiso 1 1 calc R . .
C15 C 0.9464(2) 1.31804(19) 0.4030(2) 0.0625(8) Uani 1 1 d . . .
H15A H 0.9620 1.3881 0.3861 0.094 Uiso 1 1 calc R . .
H15B H 0.9411 1.2703 0.3466 0.094 Uiso 1 1 calc R . .
H15C H 1.0094 1.3188 0.4518 0.094 Uiso 1 1 calc R . .
C16 C 0.7343(2) 1.2759(2) 0.36035(19) 0.0518(6) Uani 1 1 d . . .
H16A H 0.6597 1.2496 0.3823 0.078 Uiso 1 1 calc R . .
H16B H 0.7341 1.2288 0.3052 0.078 Uiso 1 1 calc R . .
H16C H 0.7470 1.3452 0.3425 0.078 Uiso 1 1 calc R . .
C17 C 0.8066(2) 0.91496(15) 0.35093(15) 0.0445(5) Uani 1 1 d DU . .
C18 C 0.9326(5) 0.9104(5) 0.3848(5) 0.0542(14) Uani 0.606(11) 1 d PDU A 1
H18A H 0.9498 0.8658 0.3365 0.081 Uiso 0.606(11) 1 calc PR A 1
H18B H 0.9337 0.8819 0.4450 0.081 Uiso 0.606(11) 1 calc PR A 1
H18C H 0.9911 0.9806 0.3933 0.081 Uiso 0.606(11) 1 calc PR A 1
C19 C 0.8199(11) 0.9586(6) 0.2559(4) 0.088(3) Uani 0.606(11) 1 d PDU A 1
H19A H 0.8893 1.0216 0.2651 0.132 Uiso 0.606(11) 1 calc PR A 1
H19B H 0.7517 0.9753 0.2334 0.132 Uiso 0.606(11) 1 calc PR A 1
H19C H 0.8271 0.9065 0.2088 0.132 Uiso 0.606(11) 1 calc PR A 1
C20 C 0.7228(9) 0.8055(7) 0.3345(9) 0.075(3) Uani 0.606(11) 1 d PDU A 1
H20A H 0.7282 0.7708 0.2737 0.112 Uiso 0.606(11) 1 calc PR A 1
H20B H 0.6440 0.8053 0.3332 0.112 Uiso 0.606(11) 1 calc PR A 1
H20C H 0.7413 0.7684 0.3858 0.112 Uiso 0.606(11) 1 calc PR A 1
C18' C 0.9272(9) 0.9332(10) 0.3480(11) 0.086(3) Uani 0.394(11) 1 d PDU A 2
H18D H 0.9444 0.8718 0.3632 0.129 Uiso 0.394(11) 1 calc PR A 2
H18E H 0.9757 0.9934 0.3945 0.129 Uiso 0.394(11) 1 calc PR A 2
H18F H 0.9434 0.9467 0.2843 0.129 Uiso 0.394(11) 1 calc PR A 2
C19' C 0.7335(16) 0.9290(8) 0.2532(6) 0.092(3) Uani 0.394(11) 1 d PDU A 2
H19D H 0.7687 0.9999 0.2387 0.139 Uiso 0.394(11) 1 calc PR A 2
H19E H 0.6532 0.9163 0.2615 0.139 Uiso 0.394(11) 1 calc PR A 2
H19F H 0.7346 0.8793 0.2008 0.139 Uiso 0.394(11) 1 calc PR A 2
C20' C 0.7378(11) 0.7987(7) 0.3517(10) 0.0365(18) Uani 0.394(11) 1 d PDU A 2
H20D H 0.7403 0.7585 0.2929 0.055 Uiso 0.394(11) 1 calc PR A 2
H20E H 0.6572 0.7888 0.3566 0.055 Uiso 0.394(11) 1 calc PR A 2
H20F H 0.7723 0.7749 0.4062 0.055 Uiso 0.394(11) 1 calc PR A 2
C21 C 0.71480(15) 0.59347(13) 0.90527(11) 0.0259(3) Uani 1 1 d . . .
C22 C 0.67133(15) 0.49093(13) 0.92925(12) 0.0268(3) Uani 1 1 d . . .
C23 C 0.73349(16) 0.46889(13) 1.00731(13) 0.0311(3) Uani 1 1 d . . .
H23 H 0.7065 0.4003 1.0232 0.037 Uiso 1 1 calc R . .
C24 C 0.83194(16) 0.54097(14) 1.06276(13) 0.0319(4) Uani 1 1 d . B .
C25 C 0.86935(17) 0.64013(14) 1.03913(13) 0.0337(4) Uani 1 1 d . . .
H25 H 0.9358 0.6908 1.0777 0.040 Uiso 1 1 calc R . .
C26 C 0.81531(16) 0.67036(13) 0.96189(12) 0.0300(3) Uani 1 1 d . . .
C27 C 0.56260(16) 0.39937(13) 0.87566(12) 0.0312(4) Uani 1 1 d . . .
C28 C 0.45770(18) 0.43122(18) 0.8495(2) 0.0536(6) Uani 1 1 d . . .
H28A H 0.4677 0.4691 0.7947 0.080 Uiso 1 1 calc R . .
H28B H 0.4509 0.4760 0.9035 0.080 Uiso 1 1 calc R . .
H28C H 0.3873 0.3689 0.8337 0.080 Uiso 1 1 calc R . .
C29 C 0.5919(2) 0.35289(16) 0.78621(17) 0.0472(5) Uani 1 1 d . . .
H29A H 0.5295 0.2868 0.7600 0.071 Uiso 1 1 calc R . .
H29B H 0.6646 0.3409 0.8021 0.071 Uiso 1 1 calc R . .
H29C H 0.6003 0.4012 0.7391 0.071 Uiso 1 1 calc R . .
C30 C 0.5241(3) 0.3118(2) 0.93668(19) 0.0703(9) Uani 1 1 d . . .
H30A H 0.5074 0.3391 0.9962 0.106 Uiso 1 1 calc R . .
H30B H 0.5860 0.2841 0.9506 0.106 Uiso 1 1 calc R . .
H30C H 0.4542 0.2562 0.9022 0.106 Uiso 1 1 calc R . .
C31 C 0.8951(2) 0.51413(17) 1.15006(15) 0.0439(5) Uani 1 1 d DU . .
C32 C 0.901(2) 0.4080(12) 1.1273(14) 0.079(5) Uani 0.40(3) 1 d PDU B 1
H32A H 0.9439 0.3920 1.1822 0.118 Uiso 0.40(3) 1 calc PR B 1
H32B H 0.9401 0.4068 1.0725 0.118 Uiso 0.40(3) 1 calc PR B 1
H32C H 0.8222 0.3560 1.1125 0.118 Uiso 0.40(3) 1 calc PR B 1
C33 C 0.8234(15) 0.5176(19) 1.2286(10) 0.074(4) Uani 0.40(3) 1 d PDU B 1
H33A H 0.8599 0.5018 1.2871 0.110 Uiso 0.40(3) 1 calc PR B 1
H33B H 0.7449 0.4661 1.2091 0.110 Uiso 0.40(3) 1 calc PR B 1
H33C H 0.8195 0.5870 1.2399 0.110 Uiso 0.40(3) 1 calc PR B 1
C34 C 1.0179(12) 0.5934(15) 1.1865(14) 0.082(5) Uani 0.40(3) 1 d PDU B 1
H34A H 1.0151 0.6634 1.1959 0.124 Uiso 0.40(3) 1 calc PR B 1
H34B H 1.0681 0.5903 1.1400 0.124 Uiso 0.40(3) 1 calc PR B 1
H34C H 1.0487 0.5769 1.2470 0.124 Uiso 0.40(3) 1 calc PR B 1
C32' C 0.8650(14) 0.3968(6) 1.1476(10) 0.074(3) Uani 0.60(3) 1 d PDU B 2
H32D H 0.9111 0.3836 1.2022 0.111 Uiso 0.60(3) 1 calc PR B 2
H32E H 0.8822 0.3684 1.0888 0.111 Uiso 0.60(3) 1 calc PR B 2
H32F H 0.7825 0.3635 1.1502 0.111 Uiso 0.60(3) 1 calc PR B 2
C33' C 0.8629(14) 0.5550(12) 1.2391(7) 0.081(3) Uani 0.60(3) 1 d PDU B 2
H33D H 0.8906 0.6310 1.2462 0.122 Uiso 0.60(3) 1 calc PR B 2
H33E H 0.8987 0.5330 1.2942 0.122 Uiso 0.60(3) 1 calc PR B 2
H33F H 0.7785 0.5274 1.2348 0.122 Uiso 0.60(3) 1 calc PR B 2
C34' C 1.0257(6) 0.5617(10) 1.1504(11) 0.079(3) Uani 0.60(3) 1 d PDU B 2
H34D H 1.0485 0.6369 1.1501 0.118 Uiso 0.60(3) 1 calc PR B 2
H34E H 1.0447 0.5305 1.0938 0.118 Uiso 0.60(3) 1 calc PR B 2
H34F H 1.0675 0.5482 1.2074 0.118 Uiso 0.60(3) 1 calc PR B 2
C35 C 0.86919(19) 0.78567(14) 0.94747(14) 0.0404(5) Uani 1 1 d . . .
C36 C 0.9812(3) 0.84488(19) 1.0184(2) 0.0814(11) Uani 1 1 d . . .
H36A H 1.0389 0.8131 1.0096 0.122 Uiso 1 1 calc R . .
H36B H 0.9647 0.8417 1.0833 0.122 Uiso 1 1 calc R . .
H36C H 1.0113 0.9176 1.0074 0.122 Uiso 1 1 calc R . .
C37 C 0.7851(3) 0.84175(19) 0.9663(2) 0.0715(8) Uani 1 1 d . . .
H37A H 0.8220 0.9159 0.9624 0.107 Uiso 1 1 calc R . .
H37B H 0.7654 0.8328 1.0298 0.107 Uiso 1 1 calc R . .
H37C H 0.7145 0.8122 0.9188 0.107 Uiso 1 1 calc R . .
C38 C 0.8999(3) 0.7986(2) 0.8488(2) 0.0707(9) Uani 1 1 d . . .
H38A H 0.9485 0.7584 0.8353 0.106 Uiso 1 1 calc R . .
H38B H 0.9422 0.8722 0.8459 0.106 Uiso 1 1 calc R . .
H38C H 0.8288 0.7737 0.8017 0.106 Uiso 1 1 calc R . .
C39 C 0.6483(18) 1.105(2) 1.0631(17) 0.166(6) Uani 0.50 1 d PDU C -1
H39A H 0.7043 1.0695 1.0722 0.249 Uiso 0.50 1 calc PR C -1
H39B H 0.6412 1.1358 1.1248 0.249 Uiso 0.50 1 calc PR C -1
H39C H 0.6750 1.1590 1.0230 0.249 Uiso 0.50 1 calc PR C -1
C40 C 0.5420(9) 1.0333(7) 1.0198(7) 0.108(2) Uani 0.50 1 d PDU C -1
C41 C 0.5331(17) 0.9483(17) 0.9505(16) 0.103(3) Uani 0.50 1 d PDU C -1
H41 H 0.6000 0.9360 0.9363 0.124 Uiso 0.50 1 calc PR C -1
C42 C 0.4231(11) 0.8849(8) 0.9051(7) 0.110(2) Uani 0.50 1 d PDU C -1
H42 H 0.4189 0.8313 0.8572 0.132 Uiso 0.50 1 calc PR C -1
C43 C 0.3233(17) 0.8910(15) 0.9214(13) 0.119(3) Uani 0.50 1 d PDU C -1
H43 H 0.2499 0.8448 0.8889 0.143 Uiso 0.50 1 calc PR C -1
C44 C 0.3370(10) 0.9688(8) 0.9882(7) 0.110(2) Uani 0.50 1 d PDU C -1
H44 H 0.2678 0.9768 1.0021 0.132 Uiso 0.50 1 calc PR C -1
C45 C 0.4363(16) 1.0380(17) 1.0389(17) 0.102(3) Uani 0.50 1 d PDU C -1
H45 H 0.4348 1.0891 1.0867 0.123 Uiso 0.50 1 calc PR C -1

loop_
_atom_site_aniso_label
_atom_site_aniso_U_11
_atom_site_aniso_U_22
_atom_site_aniso_U_33
_atom_site_aniso_U_23
_atom_site_aniso_U_13
_atom_site_aniso_U_12
Sn1 0.02136(6) 0.01771(5) 0.02120(6) 0.00267(4) 0.00042(4) 0.00577(4)
S1 0.02249(18) 0.02616(18) 0.02752(19) 0.00080(14) 0.00636(15) 0.00622(14)
C1 0.0247(7) 0.0222(7) 0.0330(8) 0.0065(6) 0.0035(6) 0.0088(6)
Cl1 0.0258(2) 0.0438(2) 0.0498(3) 0.0193(2) 0.00160(18) 0.01317(17)
P1 0.02391(19) 0.01805(17) 0.0333(2) 0.00499(15) 0.00301(16) 0.00673(14)
S2 0.0266(2) 0.0375(2) 0.0586(3) 0.0172(2) 0.0032(2) 0.01369(18)
C2 0.0236(7) 0.0265(7) 0.0232(7) 0.0040(6) 0.0012(6) 0.0096(6)
Cl2 0.0297(2) 0.0458(2) 0.0390(2) 0.01217(18) 0.00695(17) 0.02175(18)
P2 0.0281(2) 0.0292(2) 0.02039(19) 0.00265(15) -0.00067(15) 0.01162(16)
S3 0.0470(3) 0.0520(3) 0.0354(2) 0.0022(2) 0.0025(2) 0.0330(2)
C3 0.0304(8) 0.0184(7) 0.0287(8) 0.0054(6) 0.0049(6) 0.0073(6)
C4 0.0337(8) 0.0214(7) 0.0275(8) 0.0061(6) 0.0063(6) 0.0103(6)
C5 0.0362(9) 0.0211(7) 0.0370(9) 0.0066(6) 0.0087(7) 0.0118(6)
C6 0.0306(8) 0.0242(7) 0.0391(10) 0.0119(7) 0.0082(7) 0.0076(6)
C7 0.0393(10) 0.0304(8) 0.0324(9) 0.0116(7) 0.0126(7) 0.0089(7)
C8 0.0335(9) 0.0254(7) 0.0275(8) 0.0027(6) 0.0053(7) 0.0077(6)
C9 0.0594(12) 0.0261(8) 0.0320(9) 0.0073(7) 0.0174(9) 0.0180(8)
C10 0.0625(16) 0.0669(16) 0.0604(16) 0.0112(12) 0.0358(13) 0.0250(13)
C11 0.0866(19) 0.0635(15) 0.0329(11) 0.0157(10) 0.0151(11) 0.0390(14)
C12 0.149(3) 0.0376(12) 0.0456(14) 0.0059(10) 0.0431(17) 0.0334(15)
C13 0.0416(10) 0.0300(9) 0.0557(12) 0.0205(8) 0.0186(9) 0.0136(8)
C14 0.0470(12) 0.0267(9) 0.0761(16) 0.0161(9) 0.0186(11) 0.0130(8)
C15 0.0490(13) 0.0429(12) 0.117(2) 0.0440(14) 0.0464(15) 0.0247(10)
C16 0.0531(13) 0.0543(13) 0.0597(14) 0.0283(11) 0.0152(11) 0.0272(11)
C17 0.0613(13) 0.0309(9) 0.0356(10) -0.0021(7) 0.0200(9) 0.0070(9)
C18 0.048(2) 0.047(3) 0.069(4) -0.005(2) 0.034(2) 0.0137(19)
C19 0.171(8) 0.082(4) 0.036(2) 0.012(2) 0.040(4) 0.066(5)
C20 0.061(4) 0.065(4) 0.058(5) -0.033(3) 0.020(4) -0.022(3)
C18' 0.066(4) 0.064(6) 0.100(8) -0.039(5) 0.060(4) -0.017(4)
C19' 0.186(9) 0.061(5) 0.026(3) 0.003(3) 0.015(5) 0.040(6)
C20' 0.043(4) 0.029(3) 0.032(4) -0.013(2) 0.011(3) 0.008(3)
C21 0.0303(8) 0.0272(7) 0.0189(7) 0.0035(6) -0.0008(6) 0.0103(6)
C22 0.0295(8) 0.0258(7) 0.0224(7) 0.0017(6) 0.0035(6) 0.0073(6)
C23 0.0352(9) 0.0273(8) 0.0291(8) 0.0089(6) 0.0021(7) 0.0090(7)
C24 0.0356(9) 0.0334(8) 0.0258(8) 0.0081(7) -0.0013(7) 0.0125(7)
C25 0.0352(9) 0.0297(8) 0.0285(9) 0.0048(7) -0.0077(7) 0.0063(7)
C26 0.0343(9) 0.0247(7) 0.0261(8) 0.0039(6) -0.0034(7) 0.0074(6)
C27 0.0332(9) 0.0260(8) 0.0268(8) 0.0016(6) 0.0025(7) 0.0024(6)
C28 0.0295(10) 0.0441(11) 0.0740(17) -0.0137(11) -0.0001(10) 0.0051(9)
C29 0.0477(12) 0.0338(10) 0.0488(12) -0.0140(9) 0.0101(10) 0.0046(8)
C30 0.0700(17) 0.0525(14) 0.0475(13) 0.0198(11) -0.0098(12) -0.0254(12)
C31 0.0476(11) 0.0432(10) 0.0372(10) 0.0163(8) -0.0083(9) 0.0147(9)
C32 0.112(12) 0.068(5) 0.065(8) 0.013(5) -0.028(7) 0.057(7)
C33 0.085(7) 0.121(12) 0.030(5) 0.032(5) -0.001(5) 0.055(7)
C34 0.056(5) 0.089(8) 0.068(8) 0.043(6) -0.035(5) -0.007(5)
C32' 0.113(8) 0.050(3) 0.057(5) 0.025(2) -0.012(4) 0.032(3)
C33' 0.115(8) 0.106(7) 0.033(3) 0.006(3) -0.014(4) 0.061(6)
C34' 0.052(3) 0.092(6) 0.089(7) 0.045(5) -0.022(3) 0.025(3)
C35 0.0461(11) 0.0242(8) 0.0374(10) 0.0058(7) -0.0125(8) 0.0022(7)
C36 0.082(2) 0.0343(11) 0.087(2) 0.0174(12) -0.0445(17) -0.0131(12)
C37 0.086(2) 0.0321(11) 0.089(2) 0.0005(12) -0.0056(17) 0.0204(12)
C38 0.083(2) 0.0433(13) 0.0591(16) 0.0145(11) 0.0099(14) -0.0112(13)
C39 0.156(8) 0.151(8) 0.176(9) 0.061(7) -0.020(7) 0.043(6)
C40 0.134(6) 0.095(5) 0.114(5) 0.057(4) 0.025(5) 0.053(4)
C41 0.138(7) 0.114(6) 0.108(6) 0.047(4) 0.061(6) 0.087(5)
C42 0.161(7) 0.108(5) 0.101(5) 0.032(4) 0.059(5) 0.082(5)
C43 0.149(7) 0.098(5) 0.124(6) 0.029(5) 0.018(6) 0.059(5)
C44 0.143(6) 0.102(5) 0.107(5) 0.011(4) 0.043(5) 0.067(5)
C45 0.142(7) 0.096(6) 0.100(6) 0.021(4) 0.054(6) 0.067(5)

loop_
_atom_type_symbol
_atom_type_description
_atom_type_scat_dispersion_real
_atom_type_scat_dispersion_imag
_atom_type_scat_source
C C 0.0033 0.0016 'International Tables Vol C Tables 4.2.6.8 and 6.1.1.4'
H H 0.0000 0.0000 'International Tables Vol C Tables 4.2.6.8 and 6.1.1.4'
P P 0.1023 0.0942 'International Tables Vol C Tables 4.2.6.8 and 6.1.1.4'
S S 0.1246 0.1234 'International Tables Vol C Tables 4.2.6.8 and 6.1.1.4'
Cl Cl 0.1484 0.1585 'International Tables Vol C Tables 4.2.6.8 and 6.1.1.4'
Sn Sn -0.6537 1.4246 'International Tables Vol C Tables 4.2.6.8 and 6.1.1.4'

loop_
_geom_angle_atom_site_label_1
_geom_angle_atom_site_label_2
_geom_angle_atom_site_label_3
_geom_angle
_geom_angle_site_symmetry_1
_geom_angle_site_symmetry_3
C1 Sn1 C2 120.49(6) . .
C1 Sn1 S1 110.35(5) . .
C2 Sn1 S1 111.02(4) . .
C1 Sn1 S1 109.17(5) . 2_666
C2 Sn1 S1 107.26(4) . 2_666
S1 Sn1 S1 95.592(13) . 2_666
C1 Sn1 Sn1 120.21(5) . 2_666
C2 Sn1 Sn1 119.20(4) . 2_666
S1 Sn1 Sn1 47.877(10) . 2_666
S1 Sn1 Sn1 47.715(10) 2_666 2_666
Sn1 S1 Sn1 84.409(13) . 2_666
P1 C1 Cl1 122.58(9) . .
P1 C1 Sn1 115.65(9) . .
Cl1 C1 Sn1 120.96(9) . .
C1 P1 C3 120.20(8) . .
C1 P1 S2 117.39(6) . .
C3 P1 S2 122.28(6) . .
P2 C2 Cl2 123.74(10) . .
P2 C2 Sn1 116.26(8) . .
Cl2 C2 Sn1 119.93(9) . .
C2 P2 C21 116.96(8) . .
C2 P2 S3 116.29(6) . .
C21 P2 S3 126.75(6) . .
C8 C3 C4 121.15(14) . .
C8 C3 P1 119.07(12) . .
C4 C3 P1 119.57(12) . .
C5 C4 C3 117.08(15) . .
C5 C4 C9 116.59(15) . .
C3 C4 C9 126.32(14) . .
C6 C5 C4 123.55(16) . .
C5 C6 C7 117.52(15) . .
C5 C6 C13 121.73(17) . .
C7 C6 C13 120.67(17) . .
C6 C7 C8 123.93(17) . .
C7 C8 C3 116.78(16) . .
C7 C8 C17 115.62(16) . .
C3 C8 C17 127.57(15) . .
C12 C9 C11 106.6(2) . .
C12 C9 C10 105.5(2) . .
C11 C9 C10 109.7(2) . .
C12 C9 C4 112.09(16) . .
C11 C9 C4 112.61(17) . .
C10 C9 C4 110.06(18) . .
C14 C13 C15 109.6(2) . .
C14 C13 C6 112.99(17) . .
C15 C13 C6 110.31(16) . .
C14 C13 C16 107.66(18) . .
C15 C13 C16 108.0(2) . .
C6 C13 C16 108.11(17) . .
C18' C17 C20 118.5(7) . .
C18' C17 C19 79.0(6) . .
C20 C17 C19 110.4(6) . .
C18' C17 C20' 111.1(7) . .
C19 C17 C20' 120.2(6) . .
C18' C17 C8 113.1(5) . .
C20 C17 C8 117.1(5) . .
C19 C17 C8 112.4(3) . .
C20' C17 C8 115.6(5) . .
C20 C17 C18 106.7(5) . .
C19 C17 C18 102.3(4) . .
C20' C17 C18 96.3(6) . .
C8 C17 C18 106.5(3) . .
C18' C17 C19' 114.8(7) . .
C20 C17 C19' 85.5(6) . .
C20' C17 C19' 97.7(7) . .
C8 C17 C19' 103.5(5) . .
C18 C17 C19' 137.1(6) . .
C22 C21 C26 120.49(14) . .
C22 C21 P2 118.92(12) . .
C26 C21 P2 120.52(12) . .
C23 C22 C21 117.16(15) . .
C23 C22 C27 116.22(15) . .
C21 C22 C27 126.60(15) . .
C24 C23 C22 123.81(16) . .
C25 C24 C23 117.36(16) . .
C25 C24 C31 120.63(17) . .
C23 C24 C31 121.95(16) . .
C24 C25 C26 123.73(16) . .
C25 C26 C21 117.40(15) . .
C25 C26 C35 116.22(15) . .
C21 C26 C35 126.36(15) . .
C29 C27 C28 109.83(18) . .
C29 C27 C30 106.8(2) . .
C28 C27 C30 106.2(2) . .
C29 C27 C22 109.61(15) . .
C28 C27 C22 113.11(15) . .
C30 C27 C22 111.10(16) . .
C32 C31 C33' 126.3(10) . .
C33' C31 C32' 108.3(6) . .
C32 C31 C34' 89.0(10) . .
C33' C31 C34' 111.3(5) . .
C32' C31 C34' 106.7(6) . .
C32 C31 C33 111.9(9) . .
C32' C31 C33 91.7(9) . .
C34' C31 C33 131.0(7) . .
C32 C31 C24 109.4(8) . .
C33' C31 C24 109.8(5) . .
C32' C31 C24 112.3(6) . .
C34' C31 C24 108.4(4) . .
C33 C31 C24 105.3(6) . .
C32 C31 C34 109.4(10) . .
C33' C31 C34 86.1(8) . .
C32' C31 C34 122.6(10) . .
C33 C31 C34 106.9(8) . .
C24 C31 C34 113.9(6) . .
C38 C35 C36 106.5(2) . .
C38 C35 C37 109.8(2) . .
C36 C35 C37 105.4(2) . .
C38 C35 C26 112.79(18) . .
C36 C35 C26 112.36(16) . .
C37 C35 C26 109.60(19) . .
C39 C40 C45 123.5(13) . .
C39 C40 C41 121.2(13) . .
C45 C40 C41 115.3(15) . .
C42 C41 C40 117.5(11) . .
C43 C42 C41 127.0(12) . .
C42 C43 C44 112.7(16) . .
C43 C44 C45 128.4(13) . .
C44 C45 C40 119.0(11) . .

loop_
_geom_bond_atom_site_label_1
_geom_bond_atom_site_label_2
_geom_bond_distance
_geom_bond_site_symmetry_2
Sn1 C1 2.1384(15) .
Sn1 C2 2.1428(16) .
Sn1 S1 2.4134(4) .
Sn1 S1 2.4196(4) 2_666
Sn1 Sn1 3.2467(2) 2_666
S1 Sn1 2.4196(4) 2_666
C1 P1 1.6497(17) .
C1 Cl1 1.7275(17) .
P1 C3 1.8023(16) .
P1 S2 1.9187(6) .
C2 P2 1.6512(17) .
C2 Cl2 1.7188(17) .
P2 C21 1.8183(16) .
P2 S3 1.9350(6) .
C3 C8 1.423(2) .
C3 C4 1.428(2) .
C4 C5 1.395(2) .
C4 C9 1.554(2) .
C5 C6 1.381(3) .
C6 C7 1.381(3) .
C6 C13 1.541(2) .
C7 C8 1.396(2) .
C8 C17 1.556(3) .
C9 C12 1.528(3) .
C9 C11 1.531(3) .
C9 C10 1.538(4) .
C13 C14 1.519(3) .
C13 C15 1.523(3) .
C13 C16 1.550(3) .
C17 C18' 1.445(10) .
C17 C20 1.493(8) .
C17 C19 1.543(5) .
C17 C20' 1.543(9) .
C17 C18 1.610(6) .
C17 C19' 1.637(9) .
C21 C22 1.424(2) .
C21 C26 1.428(2) .
C22 C23 1.396(2) .
C22 C27 1.556(2) .
C23 C24 1.382(3) .
C24 C25 1.377(2) .
C24 C31 1.535(2) .
C25 C26 1.393(2) .
C26 C35 1.548(2) .
C27 C29 1.528(3) .
C27 C28 1.532(3) .
C27 C30 1.535(3) .
C31 C32 1.505(11) .
C31 C33' 1.509(8) .
C31 C32' 1.531(7) .
C31 C34' 1.533(7) .
C31 C33 1.533(10) .
C31 C34 1.538(10) .
C35 C38 1.522(3) .
C35 C36 1.538(3) .
C35 C37 1.540(4) .
C39 C40 1.38(2) .
C40 C45 1.402(15) .
C40 C41 1.439(15) .
C41 C42 1.39(2) .
C42 C43 1.326(16) .
C43 C44 1.327(16) .
C44 C45 1.35(2) .
